data_7037172
loop_
_publ_author_name
'\<Skalamera, \/Dani'
'Sanders, Ernest'
'Vianello, Robert'
'Mar\<savelski, Aleksandra'
'Pevec, Andrej'
'Turel, Iztok'
'Kirin, Sre\'cko I'

_publ_section_title
;
 Synthesis and characterization of ML and ML2 metal complexes with amino
 acid substituted bis(2-picolyl)amine ligands.
;
_journal_issue 7
_journal_name_full 'Dalton transactions (Cambridge, England : 2003)'
_journal_page_first 2845
_journal_page_last 2858
_journal_paper_doi 10.1039/c5dt03387j
_journal_volume 45
_journal_year 2016
_chemical_formula_sum 'C16 H19 Br2 N3 O2 Zn'
_chemical_formula_weight 510.53
_chemical_name_systematic
;
 ?
;
_space_group_IT_number 2
_symmetry_cell_setting triclinic
_symmetry_space_group_name_Hall '-P 1'
_symmetry_space_group_name_H-M 'P -1'
_atom_sites_solution_hydrogens geom
_atom_sites_solution_primary direct
_atom_sites_solution_secondary difmap
_audit_creation_method SHELXL-97
_audit_update_record
;
2015-10-29 deposited with the CCDC.
2015-11-08 downloaded from the CCDC.
;
_cell_angle_alpha 79.837(6)
_cell_angle_beta 85.822(5)
_cell_angle_gamma 67.110(4)
_cell_formula_units_Z 2
_cell_length_a 7.5873(7)
_cell_length_b 8.5099(8)
_cell_length_c 17.2513(13)
_cell_measurement_reflns_used 1789
_cell_measurement_temperature 293(2)
_cell_measurement_theta_max 26.02
_cell_measurement_theta_min 1.00
_cell_volume 1010.04(16)
_computing_cell_refinement 'DENZO and SCALEPACK (Otwinowski & Minor, 1997)'
_computing_data_collection 'COLLECT (Nonius, 1998)'
_computing_data_reduction 'DENZO and SCALEPACK'
_computing_molecular_graphics 'DIAMOND (Brandenburg, 2011)'
_computing_publication_material 'WinGX (Farrugia, 1999)'
_computing_structure_refinement 'SHELXL-97 (Sheldrick, 2008)'
_computing_structure_solution 'SHELXS-97 (Sheldrick, 2008)'
_diffrn_ambient_temperature 293(2)
_diffrn_measured_fraction_theta_full 0.849
_diffrn_measured_fraction_theta_max 0.849
_diffrn_measurement_device_type
;
Nonius KappaCCD area-detector diffractometer
;
_diffrn_measurement_method '\w scans'
_diffrn_radiation_monochromator graphite
_diffrn_radiation_source 'fine-focus sealed tube'
_diffrn_radiation_type MoK\a
_diffrn_radiation_wavelength 0.71073
_diffrn_reflns_av_R_equivalents 0.0405
_diffrn_reflns_av_unetI/netI 0.0519
_diffrn_reflns_limit_h_max 9
_diffrn_reflns_limit_h_min -9
_diffrn_reflns_limit_k_max 10
_diffrn_reflns_limit_k_min -7
_diffrn_reflns_limit_l_max 21
_diffrn_reflns_limit_l_min -21
_diffrn_reflns_number 4775
_diffrn_reflns_theta_full 25.96
_diffrn_reflns_theta_max 25.96
_diffrn_reflns_theta_min 3.47
_exptl_absorpt_coefficient_mu 5.184
_exptl_absorpt_correction_T_max 0.8600
_exptl_absorpt_correction_T_min 0.3247
_exptl_absorpt_correction_type multi-scan
_exptl_absorpt_process_details 'SCALEPACK (Otwinowski & Minor, 1997)'
_exptl_crystal_colour colourless
_exptl_crystal_density_diffrn 1.679
_exptl_crystal_density_method 'not measured'
_exptl_crystal_description plate
_exptl_crystal_F_000 504
_exptl_crystal_size_max 0.28
_exptl_crystal_size_mid 0.15
_exptl_crystal_size_min 0.03
_refine_diff_density_max 0.476
_refine_diff_density_min -0.671
_refine_diff_density_rms 0.090
_refine_ls_extinction_method none
_refine_ls_goodness_of_fit_ref 1.092
_refine_ls_hydrogen_treatment constr
_refine_ls_matrix_type full
_refine_ls_number_parameters 218
_refine_ls_number_reflns 3358
_refine_ls_number_restraints 0
_refine_ls_restrained_S_all 1.092
_refine_ls_R_factor_all 0.0692
_refine_ls_R_factor_gt 0.0480
_refine_ls_shift/su_max 0.001
_refine_ls_shift/su_mean 0.0001
_refine_ls_structure_factor_coef Fsqd
_refine_ls_weighting_details 'calc w=1/[\s^2^(Fo^2^)+(0.0556P)^2^+1.0925P] where P=(Fo^2^+2Fc^2^)/3'
_refine_ls_weighting_scheme calc
_refine_ls_wR_factor_gt 0.1143
_refine_ls_wR_factor_ref 0.1263
_reflns_number_gt 2553
_reflns_number_total 3358
_reflns_threshold_expression >2\s(I)
_cod_data_source_file c5dt03387j2.cif
_cod_data_source_block 1b
_cod_depositor_comments 'Adding full bibliography for 7037170--7037179.cif.'
_cod_original_cell_volume 1010.04(15)
_cod_original_sg_symbol_H-M P-1
_cod_database_code 7037172

loop_
_symmetry_equiv_pos_as_xyz
'x, y, z'
'-x, -y, -z'

loop_
_atom_site_label
_atom_site_type_symbol
_atom_site_fract_x
_atom_site_fract_y
_atom_site_fract_z
_atom_site_U_iso_or_equiv
_atom_site_adp_type
_atom_site_occupancy
_atom_site_symmetry_multiplicity
_atom_site_calc_flag
_atom_site_refinement_flags
Zn1 Zn 0.95284(8) 0.94229(8) 0.30407(4) 0.0442(2) Uani 1 1 d .
Br1 Br 0.79709(9) 0.92126(9) 0.19215(4) 0.0630(2) Uani 1 1 d .
Br2 Br 0.74825(10) 1.07406(9) 0.40893(4) 0.0658(2) Uani 1 1 d .
N1 N 1.0276(7) 1.1566(6) 0.2539(3) 0.0538(12) Uani 1 1 d .
N2 N 1.0266(6) 0.6754(6) 0.3613(3) 0.0497(11) Uani 1 1 d .
N3 N 1.2702(6) 0.8383(6) 0.3176(3) 0.0478(11) Uani 1 1 d .
O2 O 1.4429(10) 0.8327(7) 0.0425(3) 0.0945(17) Uani 1 1 d .
O1 O 1.4952(8) 0.5812(6) 0.1203(3) 0.0823(15) Uani 1 1 d .
C1 C 0.9099(10) 1.3011(8) 0.2073(4) 0.0684(17) Uani 1 1 d .
H1 H 0.7870 1.3110 0.1972 0.082 Uiso 1 1 calc R
C2 C 0.9680(13) 1.4315(10) 0.1750(5) 0.082(2) Uani 1 1 d .
H2 H 0.8849 1.5292 0.1437 0.098 Uiso 1 1 calc R
C3 C 1.1480(13) 1.4179(11) 0.1888(5) 0.081(2) Uani 1 1 d .
H3 H 1.1889 1.5060 0.1669 0.098 Uiso 1 1 calc R
C4 C 1.2675(11) 1.2744(11) 0.2349(4) 0.071(2) Uani 1 1 d .
H4 H 1.3912 1.2633 0.2444 0.085 Uiso 1 1 calc R
C5 C 1.2045(8) 1.1452(8) 0.2678(4) 0.0515(14) Uani 1 1 d .
C6 C 1.3258(8) 0.9839(9) 0.3205(4) 0.0594(16) Uani 1 1 d .
H6A H 1.4588 0.9533 0.3047 0.071 Uiso 1 1 calc R
H6B H 1.3142 1.0063 0.3742 0.071 Uiso 1 1 calc R
C7 C 1.3081(8) 0.7173(9) 0.3915(4) 0.0601(16) Uani 1 1 d .
H7A H 1.2710 0.7812 0.4353 0.072 Uiso 1 1 calc R
H7B H 1.4440 0.6476 0.3957 0.072 Uiso 1 1 calc R
C8 C 1.1991(9) 0.6015(8) 0.3957(3) 0.0545(14) Uani 1 1 d .
C9 C 1.2653(12) 0.4309(9) 0.4338(4) 0.075(2) Uani 1 1 d .
H9 H 1.3866 0.3796 0.4561 0.090 Uiso 1 1 calc R
C10 C 1.1508(17) 0.3393(10) 0.4381(5) 0.091(3) Uani 1 1 d .
H10 H 1.1912 0.2263 0.4648 0.109 Uiso 1 1 calc R
C11 C 0.9758(16) 0.4163(11) 0.4026(5) 0.086(2) Uani 1 1 d .
H11 H 0.8956 0.3562 0.4050 0.103 Uiso 1 1 calc R
C12 C 0.9187(11) 0.5846(9) 0.3630(4) 0.0683(18) Uani 1 1 d .
H12 H 0.8018 0.6348 0.3371 0.082 Uiso 1 1 calc R
C13 C 1.3718(8) 0.7416(8) 0.2536(3) 0.0503(13) Uani 1 1 d .
H13A H 1.3331 0.6452 0.2547 0.060 Uiso 1 1 calc R
H13B H 1.5080 0.6942 0.2641 0.060 Uiso 1 1 calc R
C14 C 1.3374(8) 0.8471(8) 0.1712(3) 0.0529(13) Uani 1 1 d .
H14A H 1.2011 0.9004 0.1608 0.063 Uiso 1 1 calc R
H14B H 1.3854 0.9384 0.1678 0.063 Uiso 1 1 calc R
C15 C 1.4360(9) 0.7343(9) 0.1103(4) 0.0561(15) Uani 1 1 d .
C16 C 1.5343(19) 0.7415(15) -0.0231(5) 0.128(4) Uani 1 1 d .
H16A H 1.6575 0.6552 -0.0070 0.192 Uiso 1 1 calc R
H16B H 1.5495 0.8223 -0.0668 0.192 Uiso 1 1 calc R
H16C H 1.4558 0.6870 -0.0385 0.192 Uiso 1 1 calc R

loop_
_atom_site_aniso_label
_atom_site_aniso_U_11
_atom_site_aniso_U_22
_atom_site_aniso_U_33
_atom_site_aniso_U_23
_atom_site_aniso_U_13
_atom_site_aniso_U_12
Zn1 0.0353(3) 0.0421(4) 0.0559(4) -0.0101(3) 0.0034(3) -0.0152(2)
Br1 0.0581(4) 0.0710(4) 0.0663(4) -0.0126(3) -0.0069(3) -0.0299(3)
Br2 0.0685(4) 0.0587(4) 0.0704(4) -0.0216(3) 0.0212(3) -0.0236(3)
N1 0.048(3) 0.049(3) 0.069(3) -0.018(2) 0.007(2) -0.021(2)
N2 0.048(2) 0.044(3) 0.054(3) -0.007(2) 0.009(2) -0.016(2)
N3 0.041(2) 0.057(3) 0.049(3) -0.016(2) 0.0030(19) -0.020(2)
O2 0.150(5) 0.071(3) 0.052(3) -0.013(2) 0.026(3) -0.034(3)
O1 0.115(4) 0.056(3) 0.068(3) -0.019(3) 0.017(3) -0.023(3)
C1 0.069(4) 0.047(4) 0.087(5) -0.009(3) -0.002(4) -0.020(3)
C2 0.095(6) 0.054(4) 0.098(6) -0.006(4) 0.006(4) -0.034(4)
C3 0.097(6) 0.071(5) 0.093(6) -0.023(4) 0.031(5) -0.053(5)
C4 0.074(4) 0.083(5) 0.083(5) -0.042(4) 0.033(4) -0.054(4)
C5 0.052(3) 0.054(3) 0.065(4) -0.032(3) 0.022(3) -0.032(3)
C6 0.049(3) 0.074(4) 0.070(4) -0.030(3) 0.005(3) -0.033(3)
C7 0.045(3) 0.081(5) 0.047(3) -0.015(3) -0.004(3) -0.014(3)
C8 0.064(4) 0.051(3) 0.037(3) -0.008(3) 0.011(3) -0.011(3)
C9 0.100(5) 0.049(4) 0.046(4) -0.006(3) 0.006(3) 0.002(4)
C10 0.157(9) 0.043(4) 0.053(4) -0.010(3) 0.031(5) -0.021(5)
C11 0.142(8) 0.067(5) 0.064(4) -0.024(4) 0.042(5) -0.061(5)
C12 0.081(4) 0.062(4) 0.073(4) -0.017(4) 0.021(4) -0.042(4)
C13 0.045(3) 0.054(3) 0.050(3) -0.015(3) 0.008(2) -0.017(2)
C14 0.051(3) 0.057(3) 0.053(3) -0.016(3) 0.006(3) -0.022(3)
C15 0.059(3) 0.064(4) 0.048(3) -0.012(3) 0.006(3) -0.026(3)
C16 0.204(12) 0.102(8) 0.053(5) -0.022(5) 0.037(6) -0.034(7)

loop_
_atom_type_symbol
_atom_type_description
_atom_type_scat_dispersion_real
_atom_type_scat_dispersion_imag
_atom_type_scat_source
C C 0.0033 0.0016 'International Tables Vol C Tables 4.2.6.8 and 6.1.1.4'
H H 0.0000 0.0000 'International Tables Vol C Tables 4.2.6.8 and 6.1.1.4'
N N 0.0061 0.0033 'International Tables Vol C Tables 4.2.6.8 and 6.1.1.4'
O O 0.0106 0.0060 'International Tables Vol C Tables 4.2.6.8 and 6.1.1.4'
Zn Zn 0.2839 1.4301 'International Tables Vol C Tables 4.2.6.8 and 6.1.1.4'
Br Br -0.2901 2.4595 'International Tables Vol C Tables 4.2.6.8 and 6.1.1.4'

loop_
_geom_angle_atom_site_label_1
_geom_angle_atom_site_label_2
_geom_angle_atom_site_label_3
_geom_angle
N1 Zn1 N2 151.98(18)
N1 Zn1 N3 76.30(18)
N2 Zn1 N3 75.68(17)
N1 Zn1 Br1 99.00(13)
N2 Zn1 Br1 96.32(13)
N3 Zn1 Br1 123.50(12)
N1 Zn1 Br2 97.42(14)
N2 Zn1 Br2 96.33(13)
N3 Zn1 Br2 119.51(12)
Br1 Zn1 Br2 116.94(3)
C5 N1 C1 118.1(5)
C5 N1 Zn1 117.5(4)
C1 N1 Zn1 124.4(4)
C12 N2 C8 119.6(6)
C12 N2 Zn1 125.6(5)
C8 N2 Zn1 114.8(4)
C7 N3 C6 112.3(5)
C7 N3 C13 108.2(5)
C6 N3 C13 111.4(5)
C7 N3 Zn1 104.7(3)
C6 N3 Zn1 107.9(4)
C13 N3 Zn1 112.2(3)
C15 O2 C16 116.0(6)
N1 C1 C2 121.7(7)
N1 C1 H1 119.2
C2 C1 H1 119.2
C3 C2 C1 119.7(7)
C3 C2 H2 120.1
C1 C2 H2 120.1
C4 C3 C2 119.4(7)
C4 C3 H3 120.3
C2 C3 H3 120.3
C3 C4 C5 119.8(7)
C3 C4 H4 120.1
C5 C4 H4 120.1
N1 C5 C4 121.3(6)
N1 C5 C6 115.4(5)
C4 C5 C6 123.3(6)
N3 C6 C5 112.2(4)
N3 C6 H6A 109.2
C5 C6 H6A 109.2
N3 C6 H6B 109.2
C5 C6 H6B 109.2
H6A C6 H6B 107.9
N3 C7 C8 110.8(4)
N3 C7 H7A 109.5
C8 C7 H7A 109.5
N3 C7 H7B 109.5
C8 C7 H7B 109.5
H7A C7 H7B 108.1
N2 C8 C9 120.9(7)
N2 C8 C7 115.2(5)
C9 C8 C7 123.9(6)
C10 C9 C8 119.5(8)
C10 C9 H9 120.3
C8 C9 H9 120.3
C11 C10 C9 118.9(7)
C11 C10 H10 120.6
C9 C10 H10 120.6
C10 C11 C12 119.6(8)
C10 C11 H11 120.2
C12 C11 H11 120.2
N2 C12 C11 121.5(8)
N2 C12 H12 119.3
C11 C12 H12 119.3
N3 C13 C14 115.1(5)
N3 C13 H13A 108.5
C14 C13 H13A 108.5
N3 C13 H13B 108.5
C14 C13 H13B 108.5
H13A C13 H13B 107.5
C15 C14 C13 110.8(5)
C15 C14 H14A 109.5
C13 C14 H14A 109.5
C15 C14 H14B 109.5
C13 C14 H14B 109.5
H14A C14 H14B 108.1
O1 C15 O2 124.7(6)
O1 C15 C14 125.8(6)
O2 C15 C14 109.5(6)
O2 C16 H16A 109.5
O2 C16 H16B 109.5
H16A C16 H16B 109.5
O2 C16 H16C 109.5
H16A C16 H16C 109.5
H16B C16 H16C 109.5

loop_
_geom_bond_atom_site_label_1
_geom_bond_atom_site_label_2
_geom_bond_distance
Zn1 N1 2.139(5)
Zn1 N2 2.179(5)
Zn1 N3 2.233(4)
Zn1 Br1 2.4032(9)
Zn1 Br2 2.4273(9)
N1 C5 1.343(7)
N1 C1 1.363(8)
N2 C12 1.322(8)
N2 C8 1.343(7)
N3 C7 1.459(8)
N3 C6 1.466(7)
N3 C13 1.481(7)
O2 C15 1.324(8)
O2 C16 1.463(10)
O1 C15 1.186(8)
C1 C2 1.365(10)
C1 H1 0.9300
C2 C3 1.360(11)
C2 H2 0.9300
C3 C4 1.359(11)
C3 H3 0.9300
C4 C5 1.381(9)
C4 H4 0.9300
C5 C6 1.502(9)
C6 H6A 0.9700
C6 H6B 0.9700
C7 C8 1.503(9)
C7 H7A 0.9700
C7 H7B 0.9700
C8 C9 1.391(9)
C9 C10 1.366(13)
C9 H9 0.9300
C10 C11 1.366(13)
C10 H10 0.9300
C11 C12 1.386(11)
C11 H11 0.9300
C12 H12 0.9300
C13 C14 1.522(8)
C13 H13A 0.9700
C13 H13B 0.9700
C14 C15 1.505(9)
C14 H14A 0.9700
C14 H14B 0.9700
C16 H16A 0.9600
C16 H16B 0.9600
C16 H16C 0.9600

loop_
_geom_torsion_atom_site_label_1
_geom_torsion_atom_site_label_2
_geom_torsion_atom_site_label_3
_geom_torsion_atom_site_label_4
_geom_torsion
N2 Zn1 N1 C5 -13.5(7)
N3 Zn1 N1 C5 -13.4(4)
Br1 Zn1 N1 C5 -135.8(4)
Br2 Zn1 N1 C5 105.3(4)
N2 Zn1 N1 C1 164.6(5)
N3 Zn1 N1 C1 164.7(6)
Br1 Zn1 N1 C1 42.2(5)
Br2 Zn1 N1 C1 -76.7(5)
N1 Zn1 N2 C12 -160.4(5)
N3 Zn1 N2 C12 -160.5(5)
Br1 Zn1 N2 C12 -37.5(5)
Br2 Zn1 N2 C12 80.6(5)
N1 Zn1 N2 C8 18.5(6)
N3 Zn1 N2 C8 18.3(4)
Br1 Zn1 N2 C8 141.4(4)
Br2 Zn1 N2 C8 -100.5(4)
N1 Zn1 N3 C7 145.8(4)
N2 Zn1 N3 C7 -34.3(4)
Br1 Zn1 N3 C7 -122.4(3)
Br2 Zn1 N3 C7 55.0(4)
N1 Zn1 N3 C6 26.1(4)
N2 Zn1 N3 C6 -154.0(4)
Br1 Zn1 N3 C6 117.9(3)
Br2 Zn1 N3 C6 -64.8(4)
N1 Zn1 N3 C13 -97.1(4)
N2 Zn1 N3 C13 82.9(4)
Br1 Zn1 N3 C13 -5.2(4)
Br2 Zn1 N3 C13 172.1(3)
C5 N1 C1 C2 0.1(10)
Zn1 N1 C1 C2 -178.0(6)
N1 C1 C2 C3 0.5(12)
C1 C2 C3 C4 -0.2(12)
C2 C3 C4 C5 -0.6(11)
C1 N1 C5 C4 -1.0(8)
Zn1 N1 C5 C4 177.2(5)
C1 N1 C5 C6 179.2(6)
Zn1 N1 C5 C6 -2.6(6)
C3 C4 C5 N1 1.2(10)
C3 C4 C5 C6 -179.0(6)
C7 N3 C6 C5 -150.4(5)
C13 N3 C6 C5 88.0(6)
Zn1 N3 C6 C5 -35.5(6)
N1 C5 C6 N3 26.7(7)
C4 C5 C6 N3 -153.1(6)
C6 N3 C7 C8 163.1(5)
C13 N3 C7 C8 -73.5(6)
Zn1 N3 C7 C8 46.4(5)
C12 N2 C8 C9 -0.5(9)
Zn1 N2 C8 C9 -179.4(5)
C12 N2 C8 C7 -178.9(6)
Zn1 N2 C8 C7 2.2(6)
N3 C7 C8 N2 -34.3(7)
N3 C7 C8 C9 147.3(6)
N2 C8 C9 C10 -2.0(10)
C7 C8 C9 C10 176.3(6)
C8 C9 C10 C11 2.1(11)
C9 C10 C11 C12 0.2(11)
C8 N2 C12 C11 2.8(10)
Zn1 N2 C12 C11 -178.4(5)
C10 C11 C12 N2 -2.7(11)
C7 N3 C13 C14 176.4(5)
C6 N3 C13 C14 -59.7(6)
Zn1 N3 C13 C14 61.4(5)
N3 C13 C14 C15 -176.1(5)
C16 O2 C15 O1 -1.1(12)
C16 O2 C15 C14 -179.7(7)
C13 C14 C15 O1 16.2(9)
C13 C14 C15 O2 -165.3(5)
